data_7114166
loop_
_publ_author_name
'Prakash, G. K. Surya'
'Etzkorn, Markus'
'Olah, George A.'
'Christe, Karl O.'
'Schneider, Stefan'
'Vij, Ashwani'

_publ_section_title
;
 Triphenylmethyldifluoramine: a stable reagent for the synthesis of
 gem-bis(difluoramines)Electronic supplementary information (ESI)
 available: optimized preparation of 3, analytical data for 3, 18???21 and
 a plot of the unit cell of 3. See
 http://www.rsc.org/suppdata/cc/b2/b203811k/
;
_journal_issue 16
_journal_name_full 'Chemical Communications'
_journal_page_first 1712
_journal_paper_doi 10.1039/b203811k
_journal_year 2002
_chemical_formula_sum 'C19 H15 F2 N'
_chemical_formula_weight 295.32
_chemical_name_common 'Trityl difluoroamine'
_chemical_name_systematic
; 
? 
;
_space_group_IT_number 14
_symmetry_cell_setting monoclinic
_symmetry_space_group_name_Hall '-P 2yn'
_symmetry_space_group_name_H-M 'P 1 21/n 1'
_atom_sites_solution_hydrogens geom
_atom_sites_solution_primary direct
_atom_sites_solution_secondary difmap
_audit_creation_method SHELXL-97
_cell_angle_alpha 90.00
_cell_angle_beta 92.402(2)
_cell_angle_gamma 90.00
_cell_formula_units_Z 4
_cell_length_a 10.3882(12)
_cell_length_b 9.8259(11)
_cell_length_c 14.6065(16)
_cell_measurement_temperature 213(2)
_cell_volume 1489.6(3)
_computing_cell_refinement 'Bruker SMART'
_computing_data_collection 'Bruker SMART'
_computing_data_reduction 'Bruker SHELXTL'
_computing_molecular_graphics 'Bruker SHELXTL'
_computing_publication_material 'Bruker SHELXTL'
_computing_structure_refinement 'SHELXL-97 (Sheldrick, 1997)'
_computing_structure_solution 'SHELXS-97 (Sheldrick, 1990)'
_diffrn_ambient_temperature 213(2)
_diffrn_measured_fraction_theta_full 1.000
_diffrn_measured_fraction_theta_max 1.000
_diffrn_measurement_device_type 'CCD area detector'
_diffrn_measurement_method 'phi and omega scans'
_diffrn_radiation_monochromator graphite
_diffrn_radiation_source 'fine-focus sealed tube'
_diffrn_radiation_type MoK\a
_diffrn_radiation_wavelength 0.71073
_diffrn_reflns_av_R_equivalents 0.0321
_diffrn_reflns_av_sigmaI/netI 0.0236
_diffrn_reflns_limit_h_max 12
_diffrn_reflns_limit_h_min -8
_diffrn_reflns_limit_k_max 12
_diffrn_reflns_limit_k_min -12
_diffrn_reflns_limit_l_max 18
_diffrn_reflns_limit_l_min -18
_diffrn_reflns_number 9649
_diffrn_reflns_theta_full 26.37
_diffrn_reflns_theta_max 26.37
_diffrn_reflns_theta_min 2.36
_diffrn_standards_decay_% '< 1%'
_diffrn_standards_interval_count 'start and end of data collection'
_diffrn_standards_number '50 frames'
_exptl_absorpt_coefficient_mu 0.094
_exptl_absorpt_correction_T_max 0.9732
_exptl_absorpt_correction_T_min 0.9536
_exptl_absorpt_correction_type SADABS
_exptl_crystal_colour Colorless
_exptl_crystal_density_diffrn 1.317
_exptl_crystal_density_method 'not measured'
_exptl_crystal_description chunk
_exptl_crystal_F_000 616
_exptl_crystal_size_max 0.51
_exptl_crystal_size_mid 0.33
_exptl_crystal_size_min 0.29
_refine_diff_density_max 0.300
_refine_diff_density_min -0.155
_refine_diff_density_rms 0.035
_refine_ls_extinction_coef 0.0090(18)
_refine_ls_extinction_expression Fc^*^=kFc[1+0.001xFc^2^\l^3^/sin(2\q)]^-1/4^
_refine_ls_extinction_method SHELXL
_refine_ls_goodness_of_fit_ref 1.037
_refine_ls_hydrogen_treatment mixed
_refine_ls_matrix_type full
_refine_ls_number_parameters 260
_refine_ls_number_reflns 3035
_refine_ls_number_restraints 0
_refine_ls_restrained_S_all 1.037
_refine_ls_R_factor_all 0.0465
_refine_ls_R_factor_gt 0.0378
_refine_ls_shift/su_max 0.000
_refine_ls_shift/su_mean 0.000
_refine_ls_structure_factor_coef Fsqd
_refine_ls_weighting_details 'calc w=1/[\s^2^(Fo^2^)+(0.0573P)^2^+0.2967P] where P=(Fo^2^+2Fc^2^)/3'
_refine_ls_weighting_scheme calc
_refine_ls_wR_factor_gt 0.1020
_refine_ls_wR_factor_ref 0.1098
_reflns_number_gt 2483
_reflns_number_total 3035
_reflns_threshold_expression >2sigma(I)
_cod_data_source_file b203811k.txt
_cod_data_source_block ph3cnf2
_cod_depositor_comments
;
The following automatic conversions were performed:

'_symmetry_cell_setting' value 'Monoclinic' changed to 'monoclinic'
according to
/usr/data/users/saulius/automatic-downloads/retrospective/RSC/lib/dictionaries/cif_core.dic
dictionary named 'cif_core.dic' version 2.4.2 from 2011-04-26.

Automatic conversion script
Id: cif_fix_values 2281 2013-09-26 08:29:07Z andrius 
;
_cod_original_sg_symbol_H-M P2(1)/n
_cod_database_code 7114166

loop_
_symmetry_equiv_pos_as_xyz
'x, y, z'
'-x+1/2, y+1/2, -z+1/2'
'-x, -y, -z'
'x-1/2, -y-1/2, z-1/2'

loop_
_atom_site_label
_atom_site_type_symbol
_atom_site_fract_x
_atom_site_fract_y
_atom_site_fract_z
_atom_site_U_iso_or_equiv
_atom_site_adp_type
_atom_site_occupancy
_atom_site_symmetry_multiplicity
_atom_site_calc_flag
F1 F 0.41696(8) 0.59111(10) 0.10606(6) 0.0537(3) Uani 1 1 d
F2 F 0.54761(8) 0.45119(8) 0.17588(6) 0.0508(3) Uani 1 1 d
N1 N 0.47959(11) 0.57225(12) 0.19250(8) 0.0380(3) Uani 1 1 d
C1 C 0.58051(11) 0.68402(12) 0.20389(8) 0.0288(3) Uani 1 1 d
C2 C 0.68992(11) 0.66935(12) 0.13705(8) 0.0298(3) Uani 1 1 d
C3 C 0.66336(14) 0.66832(14) 0.04245(9) 0.0381(3) Uani 1 1 d
H3 H 0.5756(16) 0.6751(15) 0.0187(10) 0.042(4) Uiso 1 1 d
C4 C 0.76214(16) 0.65771(15) -0.01797(10) 0.0453(4) Uani 1 1 d
H4 H 0.7380(16) 0.6535(17) -0.0830(12) 0.055(5) Uiso 1 1 d
C5 C 0.88874(15) 0.65055(16) 0.01395(11) 0.0488(4) Uani 1 1 d
H5 H 0.9577(17) 0.6451(18) -0.0296(12) 0.057(5) Uiso 1 1 d
C6 C 0.91610(15) 0.65135(17) 0.10679(12) 0.0492(4) Uani 1 1 d
H6 H 1.0006(19) 0.6462(18) 0.1308(13) 0.064(5) Uiso 1 1 d
C7 C 0.81765(13) 0.65949(14) 0.16822(10) 0.0379(3) Uani 1 1 d
H7 H 0.8403(14) 0.6603(15) 0.2325(11) 0.038(4) Uiso 1 1 d
C8 C 0.50372(12) 0.81656(13) 0.19093(8) 0.0313(3) Uani 1 1 d
C9 C 0.39283(14) 0.83443(18) 0.23961(10) 0.0466(4) Uani 1 1 d
H9 H 0.3669(15) 0.7623(17) 0.2774(11) 0.048(4) Uiso 1 1 d
C10 C 0.32279(17) 0.9534(2) 0.23130(12) 0.0633(5) Uani 1 1 d
H10 H 0.247(2) 0.962(2) 0.2632(14) 0.078(6) Uiso 1 1 d
C11 C 0.36363(19) 1.05672(19) 0.17603(12) 0.0619(5) Uani 1 1 d
H11 H 0.322(2) 1.143(2) 0.1743(15) 0.084(6) Uiso 1 1 d
C12 C 0.47444(16) 1.04213(16) 0.12898(11) 0.0496(4) Uani 1 1 d
H12 H 0.5025(17) 1.1157(19) 0.0908(12) 0.058(5) Uiso 1 1 d
C13 C 0.54411(13) 0.92178(13) 0.13593(9) 0.0364(3) Uani 1 1 d
H13 H 0.6232(15) 0.9131(15) 0.1033(10) 0.038(4) Uiso 1 1 d
C14 C 0.62696(11) 0.67413(12) 0.30519(8) 0.0292(3) Uani 1 1 d
C15 C 0.61000(13) 0.56041(15) 0.35989(10) 0.0387(3) Uani 1 1 d
H15 H 0.5693(15) 0.4812(17) 0.3343(11) 0.046(4) Uiso 1 1 d
C16 C 0.65490(15) 0.56068(17) 0.45097(10) 0.0473(4) Uani 1 1 d
H16 H 0.6426(16) 0.4837(19) 0.4877(12) 0.058(5) Uiso 1 1 d
C17 C 0.71746(15) 0.67250(17) 0.48805(10) 0.0472(4) Uani 1 1 d
H17 H 0.7488(17) 0.6724(17) 0.5521(13) 0.059(5) Uiso 1 1 d
C18 C 0.73453(15) 0.78604(16) 0.43407(10) 0.0443(4) Uani 1 1 d
H18 H 0.7791(16) 0.8642(18) 0.4597(12) 0.054(5) Uiso 1 1 d
C19 C 0.68899(13) 0.78691(14) 0.34393(9) 0.0361(3) Uani 1 1 d
H19 H 0.6998(14) 0.8665(16) 0.3074(11) 0.043(4) Uiso 1 1 d

loop_
_atom_site_aniso_label
_atom_site_aniso_U_11
_atom_site_aniso_U_22
_atom_site_aniso_U_33
_atom_site_aniso_U_23
_atom_site_aniso_U_13
_atom_site_aniso_U_12
F1 0.0473(5) 0.0696(6) 0.0431(5) -0.0033(4) -0.0117(4) -0.0178(4)
F2 0.0571(5) 0.0338(4) 0.0620(6) -0.0088(4) 0.0079(4) -0.0077(4)
N1 0.0349(6) 0.0411(6) 0.0379(6) -0.0025(5) -0.0011(5) -0.0063(5)
C1 0.0266(6) 0.0305(6) 0.0294(6) 0.0000(5) 0.0018(5) -0.0025(5)
C2 0.0315(6) 0.0256(6) 0.0327(6) 0.0002(5) 0.0048(5) 0.0003(5)
C3 0.0413(7) 0.0403(7) 0.0329(7) -0.0015(5) 0.0045(6) 0.0009(6)
C4 0.0592(9) 0.0414(8) 0.0365(7) -0.0007(6) 0.0153(7) 0.0005(7)
C5 0.0509(9) 0.0427(8) 0.0548(9) 0.0020(7) 0.0274(7) 0.0044(7)
C6 0.0331(7) 0.0536(9) 0.0616(10) 0.0037(7) 0.0115(7) 0.0052(7)
C7 0.0329(7) 0.0409(7) 0.0400(7) 0.0028(6) 0.0042(5) 0.0027(5)
C8 0.0292(6) 0.0387(7) 0.0258(6) -0.0016(5) -0.0013(5) 0.0044(5)
C9 0.0427(8) 0.0620(10) 0.0360(7) 0.0084(7) 0.0108(6) 0.0155(7)
C10 0.0558(10) 0.0882(14) 0.0469(9) 0.0062(9) 0.0152(8) 0.0371(9)
C11 0.0746(12) 0.0635(11) 0.0476(9) 0.0032(8) 0.0023(8) 0.0403(9)
C12 0.0619(10) 0.0412(8) 0.0453(8) 0.0053(7) -0.0022(7) 0.0128(7)
C13 0.0371(7) 0.0368(7) 0.0354(7) 0.0015(5) 0.0007(5) 0.0034(5)
C14 0.0254(6) 0.0332(6) 0.0293(6) 0.0008(5) 0.0039(5) 0.0032(5)
C15 0.0388(7) 0.0383(7) 0.0391(7) 0.0064(6) 0.0033(6) -0.0020(6)
C16 0.0476(8) 0.0545(9) 0.0401(8) 0.0177(7) 0.0059(6) 0.0040(7)
C17 0.0480(8) 0.0653(10) 0.0280(7) 0.0019(6) -0.0031(6) 0.0113(7)
C18 0.0461(8) 0.0475(8) 0.0385(7) -0.0069(6) -0.0071(6) 0.0035(7)
C19 0.0401(7) 0.0335(7) 0.0345(7) 0.0003(5) -0.0025(5) 0.0002(5)

loop_
_atom_type_symbol
_atom_type_description
_atom_type_scat_dispersion_real
_atom_type_scat_dispersion_imag
_atom_type_scat_source
C C 0.0033 0.0016 'International Tables Vol C Tables 4.2.6.8 and 6.1.1.4'
H H 0.0000 0.0000 'International Tables Vol C Tables 4.2.6.8 and 6.1.1.4'
N N 0.0061 0.0033 'International Tables Vol C Tables 4.2.6.8 and 6.1.1.4'
F F 0.0171 0.0103 'International Tables Vol C Tables 4.2.6.8 and 6.1.1.4'

loop_
_geom_angle_atom_site_label_1
_geom_angle_atom_site_label_2
_geom_angle_atom_site_label_3
_geom_angle
F1 N1 F2 99.95(9)
F1 N1 C1 107.05(9)
F2 N1 C1 106.24(9)
N1 C1 C8 104.28(9)
N1 C1 C2 112.79(10)
C8 C1 C2 113.32(10)
N1 C1 C14 104.25(9)
C8 C1 C14 108.20(9)
C2 C1 C14 113.23(9)
C7 C2 C3 118.04(12)
C7 C2 C1 121.38(11)
C3 C2 C1 120.56(11)
C4 C3 C2 120.64(13)
C5 C4 C3 120.68(14)
C6 C5 C4 119.24(13)
C5 C6 C7 120.65(14)
C2 C7 C6 120.74(13)
C13 C8 C9 118.69(12)
C13 C8 C1 122.43(11)
C9 C8 C1 118.80(12)
C10 C9 C8 120.50(15)
C11 C10 C9 120.17(15)
C12 C11 C10 120.17(15)
C11 C12 C13 119.87(15)
C8 C13 C12 120.57(13)
C15 C14 C19 118.35(12)
C15 C14 C1 124.13(11)
C19 C14 C1 117.52(11)
C14 C15 C16 120.19(13)
C17 C16 C15 120.78(14)
C16 C17 C18 119.33(13)
C19 C18 C17 120.15(14)
C18 C19 C14 121.18(13)

loop_
_geom_bond_atom_site_label_1
_geom_bond_atom_site_label_2
_geom_bond_distance
F1 N1 1.4080(14)
F2 N1 1.4098(14)
N1 C1 1.5226(16)
C1 C8 1.5348(17)
C1 C2 1.5358(16)
C1 C14 1.5400(16)
C2 C7 1.3881(18)
C2 C3 1.3977(18)
C3 C4 1.3851(19)
C4 C5 1.379(2)
C5 C6 1.374(2)
C6 C7 1.391(2)
C8 C13 1.3852(18)
C8 C9 1.3899(18)
C9 C10 1.379(2)
C10 C11 1.375(3)
C11 C12 1.373(2)
C12 C13 1.388(2)
C14 C15 1.3893(18)
C14 C19 1.3903(18)
C15 C16 1.391(2)
C16 C17 1.376(2)
C17 C18 1.382(2)
C18 C19 1.3802(19)

loop_
_geom_torsion_atom_site_label_1
_geom_torsion_atom_site_label_2
_geom_torsion_atom_site_label_3
_geom_torsion_atom_site_label_4
_geom_torsion
F1 N1 C1 C8 56.39(11)
F2 N1 C1 C8 162.51(9)
F1 N1 C1 C2 -66.98(12)
F2 N1 C1 C2 39.14(12)
F1 N1 C1 C14 169.79(9)
F2 N1 C1 C14 -84.09(10)
N1 C1 C2 C7 -122.96(12)
C8 C1 C2 C7 118.85(13)
C14 C1 C2 C7 -4.87(16)
N1 C1 C2 C3 58.34(15)
C8 C1 C2 C3 -59.86(15)
C14 C1 C2 C3 176.43(11)
C7 C2 C3 C4 0.01(19)
C1 C2 C3 C4 178.76(12)
C2 C3 C4 C5 -1.2(2)
C3 C4 C5 C6 1.3(2)
C4 C5 C6 C7 -0.1(2)
C3 C2 C7 C6 1.2(2)
C1 C2 C7 C6 -177.59(13)
C5 C6 C7 C2 -1.1(2)
N1 C1 C8 C13 -133.84(12)
C2 C1 C8 C13 -10.82(16)
C14 C1 C8 C13 115.61(12)
N1 C1 C8 C9 49.34(15)
C2 C1 C8 C9 172.36(12)
C14 C1 C8 C9 -61.21(15)
C13 C8 C9 C10 1.7(2)
C1 C8 C9 C10 178.59(14)
C8 C9 C10 C11 -1.3(3)
C9 C10 C11 C12 -0.1(3)
C10 C11 C12 C13 1.2(3)
C9 C8 C13 C12 -0.6(2)
C1 C8 C13 C12 -177.41(12)
C11 C12 C13 C8 -0.8(2)
N1 C1 C14 C15 18.95(15)
C8 C1 C14 C15 129.53(12)
C2 C1 C14 C15 -103.99(13)
N1 C1 C14 C19 -160.64(11)
C8 C1 C14 C19 -50.07(14)
C2 C1 C14 C19 76.42(14)
C19 C14 C15 C16 -0.22(19)
C1 C14 C15 C16 -179.82(12)
C14 C15 C16 C17 -0.5(2)
C15 C16 C17 C18 0.6(2)
C16 C17 C18 C19 0.1(2)
C17 C18 C19 C14 -0.9(2)
C15 C14 C19 C18 0.92(19)
C1 C14 C19 C18 -179.46(12)
